data_7120988
loop_
_publ_author_name
'Yokouchi, Yuki'
'Ishida, Shintaro'
'Onodera, Tsunenobu'
'Oikawa, Hidetoshi'
'Iwamoto, Takeaki'

_publ_section_title
;
 Facile synthesis and bridgehead-functionalization of
 bicyclo[3.3.3]pentasiloxanes
;
_journal_name_full 'Chemical Communications'
_journal_paper_doi 10.1039/C7CC08790J
_journal_year 2018
_chemical_formula_moiety 'C36 H84 O8 Si7'
_chemical_formula_sum 'C36 H84 O8 Si7'
_chemical_formula_weight 841.66
_chemical_melting_point 393.5(5)
_chemical_name_systematic 1,5-bis(t-butyldimethylsiloxy)hexaisobutylbicyclo[3.3.3]pentasiloxane
_space_group_crystal_system monoclinic
_space_group_IT_number 15
_space_group_name_Hall '-C 2yc'
_space_group_name_H-M_alt 'C 1 2/c 1'
_symmetry_space_group_name_Hall '-C 2yc'
_symmetry_space_group_name_H-M 'C 1 2/c 1'
_atom_sites_solution_hydrogens geom
_audit_creation_method SHELXL-2014/7
_audit_update_record
;
2017-09-27 deposited with the CCDC.
2017-12-04 downloaded from the CCDC.
;
_cell_angle_alpha 90
_cell_angle_beta 104.5550(10)
_cell_angle_gamma 90
_cell_formula_units_Z 4
_cell_length_a 18.2557(12)
_cell_length_b 13.4289(9)
_cell_length_c 21.0576(13)
_cell_measurement_reflns_used 9806
_cell_measurement_temperature 100(2)
_cell_measurement_theta_max 29.57
_cell_measurement_theta_min 2.28
_cell_volume 4996.7(6)
_computing_cell_refinement 'Bruker SAINT'
_computing_data_collection 'Bruker APEX2'
_computing_data_reduction 'Bruker SAINT'
_computing_molecular_graphics 'Bruker SHELXTL'
_computing_publication_material 'Bruker SHELXTL'
_computing_structure_refinement 'SHELXL-2014 (Sheldrick 2014)'
_computing_structure_solution 'SHELXS-97 (Sheldrick 2008)'
_diffrn_ambient_temperature 100(2)
_diffrn_detector_area_resol_mean 8.333
_diffrn_measured_fraction_theta_full 1.000
_diffrn_measured_fraction_theta_max 1.000
_diffrn_measurement_device_type 'Bruker APEXII CCD area detector'
_diffrn_measurement_method 'phi and omega scans'
_diffrn_radiation_monochromator 'Bruker Helios multilayer confocal mirror'
_diffrn_radiation_source 'Bruker TXS fine-focus rotating anode'
_diffrn_radiation_type MoK\a
_diffrn_radiation_wavelength 0.71073
_diffrn_reflns_av_R_equivalents 0.0205
_diffrn_reflns_av_unetI/netI 0.0119
_diffrn_reflns_Laue_measured_fraction_full 1.000
_diffrn_reflns_Laue_measured_fraction_max 1.000
_diffrn_reflns_limit_h_max 23
_diffrn_reflns_limit_h_min -23
_diffrn_reflns_limit_k_max 17
_diffrn_reflns_limit_k_min -17
_diffrn_reflns_limit_l_max 27
_diffrn_reflns_limit_l_min -27
_diffrn_reflns_number 36402
_diffrn_reflns_point_group_measured_fraction_full 1.000
_diffrn_reflns_point_group_measured_fraction_max 1.000
_diffrn_reflns_theta_full 25.242
_diffrn_reflns_theta_max 27.498
_diffrn_reflns_theta_min 1.905
_exptl_absorpt_coefficient_mu 0.232
_exptl_absorpt_correction_T_max 0.7459
_exptl_absorpt_correction_T_min 0.6704
_exptl_absorpt_correction_type empirical
_exptl_absorpt_process_details 'SADABS Sheldrick 1996'
_exptl_crystal_colour colorless
_exptl_crystal_density_diffrn 1.119
_exptl_crystal_description block
_exptl_crystal_F_000 1848
_exptl_crystal_recrystallization_method 'Re-crystallisation from solvent: EtOH'
_exptl_crystal_size_max 0.300
_exptl_crystal_size_mid 0.300
_exptl_crystal_size_min 0.300
_refine_diff_density_max 0.514
_refine_diff_density_min -0.437
_refine_diff_density_rms 0.045
_refine_ls_extinction_method none
_refine_ls_goodness_of_fit_ref 1.064
_refine_ls_hydrogen_treatment constr
_refine_ls_matrix_type full
_refine_ls_number_parameters 242
_refine_ls_number_reflns 5751
_refine_ls_number_restraints 0
_refine_ls_restrained_S_all 1.064
_refine_ls_R_factor_all 0.0335
_refine_ls_R_factor_gt 0.0297
_refine_ls_shift/su_max 0.001
_refine_ls_shift/su_mean 0.000
_refine_ls_structure_factor_coef Fsqd
_refine_ls_weighting_details 'w=1/[\s^2^(Fo^2^)+(0.0309P)^2^+6.2335P] where P=(Fo^2^+2Fc^2^)/3'
_refine_ls_weighting_scheme calc
_refine_ls_wR_factor_gt 0.0743
_refine_ls_wR_factor_ref 0.0790
_reflns_Friedel_coverage 0.000
_reflns_number_gt 5235
_reflns_number_total 5751
_reflns_threshold_expression 'I > 2\s(I)'
_cod_data_source_file c7cc08790j2.cif
_cod_data_source_block yy39b_a
_cod_depositor_comments
;
The following automatic conversions were performed:

'_chemical_melting_point' value '393-394' was changed to '393.5(5)' -
the average value was taken and precision was estimated.

Automatic conversion script
Id: cif_fix_values 4973 2017-02-22 13:04:09Z antanas 
;
_cod_database_code 7120988
_shelx_shelxl_version_number 2014/7
_shelx_space_group_comment
;
The symmetry employed for this shelxl refinement is uniquely defined
by the following loop, which should always be used as a source of
symmetry information in preference to the above space-group names.
They are only intended as comments.
;
_shelx_estimated_absorpt_t_min 0.934
_shelx_estimated_absorpt_t_max 0.934

loop_
_space_group_symop_operation_xyz
'x, y, z'
'-x, y, -z+1/2'
'x+1/2, y+1/2, z'
'-x+1/2, y+1/2, -z+1/2'
'-x, -y, -z'
'x, -y, z-1/2'
'-x+1/2, -y+1/2, -z'
'x+1/2, -y+1/2, z-1/2'

loop_
_atom_site_label
_atom_site_type_symbol
_atom_site_fract_x
_atom_site_fract_y
_atom_site_fract_z
_atom_site_U_iso_or_equiv
_atom_site_adp_type
_atom_site_occupancy
_atom_site_site_symmetry_order
_atom_site_calc_flag
_atom_site_refinement_flags_posn
_atom_site_refinement_flags_adp
_atom_site_refinement_flags_occupancy
Si1 Si 0.48268(2) 0.38361(2) 0.33362(2) 0.01188(8) Uani 1 1 d . . .
Si2 Si 0.5000 0.20118(4) 0.2500 0.02296(12) Uani 1 2 d S T P
Si3 Si 0.61755(2) 0.47620(3) 0.29393(2) 0.02729(10) Uani 1 1 d . . .
Si4 Si 0.39653(2) 0.36069(2) 0.43975(2) 0.01465(8) Uani 1 1 d . . .
O1 O 0.48152(8) 0.27167(7) 0.30754(5) 0.0380(3) Uani 1 1 d . . .
O2 O 0.56424(7) 0.43142(12) 0.33906(5) 0.0495(4) Uani 1 1 d . . .
O3 O 0.42001(7) 0.44673(10) 0.28278(5) 0.0424(3) Uani 1 1 d . . .
O4 O 0.46588(5) 0.38528(6) 0.40468(4) 0.01612(17) Uani 1 1 d . . .
C1 C 0.41257(8) 0.12936(11) 0.21274(7) 0.0256(3) Uani 1 1 d . . .
H1 H 0.4105 0.0717 0.2415 0.031 Uiso 1 1 calc R U .
H2 H 0.3685 0.1722 0.2129 0.031 Uiso 1 1 calc R U .
C2 C 0.40332(8) 0.09017(10) 0.14245(7) 0.0253(3) Uani 1 1 d . . .
H3 H 0.4049 0.1486 0.1134 0.030 Uiso 1 1 calc R U .
C3 C 0.46702(8) 0.01962(11) 0.13780(7) 0.0305(3) Uani 1 1 d . . .
H4 H 0.4684 -0.0365 0.1678 0.046 Uiso 1 1 calc R U .
H5 H 0.5154 0.0552 0.1498 0.046 Uiso 1 1 calc R U .
H6 H 0.4583 -0.0053 0.0928 0.046 Uiso 1 1 calc R U .
C4 C 0.32686(9) 0.03890(13) 0.11747(8) 0.0376(4) Uani 1 1 d . . .
H7 H 0.3217 0.0159 0.0724 0.056 Uiso 1 1 calc R U .
H8 H 0.2862 0.0861 0.1183 0.056 Uiso 1 1 calc R U .
H9 H 0.3236 -0.0182 0.1456 0.056 Uiso 1 1 calc R U .
C5 C 0.61911(8) 0.61465(12) 0.30119(6) 0.0280(3) Uani 1 1 d . . .
H10 H 0.5762 0.6349 0.3192 0.034 Uiso 1 1 calc R U .
H11 H 0.6662 0.6337 0.3338 0.034 Uiso 1 1 calc R U .
C6 C 0.61474(8) 0.67536(11) 0.23853(7) 0.0278(3) Uani 1 1 d . . .
H12 H 0.5673 0.6558 0.2055 0.033 Uiso 1 1 calc R U .
C7 C 0.61035(10) 0.78680(13) 0.25168(8) 0.0411(4) Uani 1 1 d . . .
H13 H 0.6579 0.8089 0.2814 0.062 Uiso 1 1 calc R U .
H14 H 0.5684 0.7996 0.2719 0.062 Uiso 1 1 calc R U .
H15 H 0.6019 0.8234 0.2102 0.062 Uiso 1 1 calc R U .
C8 C 0.68122(9) 0.65347(12) 0.20921(8) 0.0338(3) Uani 1 1 d . . .
H16 H 0.6762 0.6929 0.1692 0.051 Uiso 1 1 calc R U .
H17 H 0.6816 0.5825 0.1986 0.051 Uiso 1 1 calc R U .
H18 H 0.7286 0.6710 0.2410 0.051 Uiso 1 1 calc R U .
C9 C 0.71337(9) 0.42093(11) 0.32042(7) 0.0291(3) Uani 1 1 d . . .
H19 H 0.7099 0.3497 0.3079 0.035 Uiso 1 1 calc R U .
H20 H 0.7463 0.4539 0.2958 0.035 Uiso 1 1 calc R U .
C10 C 0.75215(9) 0.42854(11) 0.39463(7) 0.0302(3) Uani 1 1 d . . .
H21 H 0.7371 0.4934 0.4109 0.036 Uiso 1 1 calc R U .
C11 C 0.72590(12) 0.34509(13) 0.43289(8) 0.0434(4) Uani 1 1 d . . .
H22 H 0.7405 0.2806 0.4180 0.065 Uiso 1 1 calc R U .
H23 H 0.6707 0.3478 0.4254 0.065 Uiso 1 1 calc R U .
H24 H 0.7496 0.3532 0.4798 0.065 Uiso 1 1 calc R U .
C12 C 0.83809(11) 0.42729(16) 0.40755(10) 0.0492(4) Uani 1 1 d . . .
H25 H 0.8608 0.4355 0.4546 0.074 Uiso 1 1 calc R U .
H26 H 0.8544 0.4819 0.3834 0.074 Uiso 1 1 calc R U .
H27 H 0.8544 0.3636 0.3929 0.074 Uiso 1 1 calc R U .
C13 C 0.37221(8) 0.47799(10) 0.47639(7) 0.0262(3) Uani 1 1 d . . .
H28 H 0.4168 0.5026 0.5089 0.039 Uiso 1 1 calc R U .
H29 H 0.3313 0.4653 0.4978 0.039 Uiso 1 1 calc R U .
H30 H 0.3557 0.5280 0.4418 0.039 Uiso 1 1 calc R U .
C14 C 0.31373(8) 0.31389(12) 0.37587(7) 0.0290(3) Uani 1 1 d . . .
H31 H 0.2987 0.3638 0.3411 0.044 Uiso 1 1 calc R U .
H32 H 0.2715 0.3013 0.3957 0.044 Uiso 1 1 calc R U .
H33 H 0.3275 0.2519 0.3572 0.044 Uiso 1 1 calc R U .
C15 C 0.43157(7) 0.26319(9) 0.50451(6) 0.0198(2) Uani 1 1 d . . .
C16 C 0.49712(8) 0.30443(12) 0.55865(7) 0.0315(3) Uani 1 1 d . . .
H34 H 0.5141 0.2535 0.5925 0.047 Uiso 1 1 calc R U .
H35 H 0.4800 0.3634 0.5783 0.047 Uiso 1 1 calc R U .
H36 H 0.5392 0.3227 0.5398 0.047 Uiso 1 1 calc R U .
C17 C 0.45954(10) 0.17209(11) 0.47357(8) 0.0344(3) Uani 1 1 d . . .
H37 H 0.5005 0.1921 0.4538 0.052 Uiso 1 1 calc R U .
H38 H 0.4177 0.1441 0.4397 0.052 Uiso 1 1 calc R U .
H39 H 0.4784 0.1218 0.5075 0.052 Uiso 1 1 calc R U .
C18 C 0.36663(9) 0.23208(12) 0.53484(7) 0.0309(3) Uani 1 1 d . . .
H40 H 0.3857 0.1850 0.5707 0.046 Uiso 1 1 calc R U .
H41 H 0.3264 0.2004 0.5012 0.046 Uiso 1 1 calc R U .
H42 H 0.3464 0.2911 0.5519 0.046 Uiso 1 1 calc R U .

loop_
_atom_site_aniso_label
_atom_site_aniso_U_11
_atom_site_aniso_U_22
_atom_site_aniso_U_33
_atom_site_aniso_U_23
_atom_site_aniso_U_13
_atom_site_aniso_U_12
Si1 0.01267(14) 0.01459(15) 0.00889(14) 0.00105(11) 0.00365(11) -0.00016(11)
Si2 0.0394(3) 0.0121(2) 0.0243(2) 0.000 0.0210(2) 0.000
Si3 0.02611(19) 0.0454(2) 0.01338(16) -0.01041(15) 0.01056(14) -0.02299(17)
Si4 0.01359(15) 0.02019(16) 0.01087(14) -0.00075(12) 0.00435(11) -0.00170(12)
O1 0.0789(8) 0.0144(4) 0.0344(6) -0.0001(4) 0.0397(6) 0.0020(5)
O2 0.0363(6) 0.1002(11) 0.0143(5) -0.0084(6) 0.0106(4) -0.0448(7)
O3 0.0515(7) 0.0641(8) 0.0149(4) 0.0140(5) 0.0145(4) 0.0447(6)
O4 0.0162(4) 0.0229(4) 0.0101(4) 0.0005(3) 0.0049(3) -0.0027(3)
C1 0.0257(7) 0.0291(7) 0.0262(7) 0.0066(5) 0.0143(5) 0.0075(5)
C2 0.0268(7) 0.0255(7) 0.0252(6) 0.0047(5) 0.0098(5) 0.0010(5)
C3 0.0312(7) 0.0290(7) 0.0331(8) -0.0070(6) 0.0114(6) 0.0002(6)
C4 0.0277(7) 0.0455(9) 0.0380(8) 0.0052(7) 0.0054(6) -0.0020(7)
C5 0.0201(6) 0.0473(9) 0.0174(6) -0.0104(6) 0.0060(5) -0.0002(6)
C6 0.0208(6) 0.0396(8) 0.0215(6) -0.0079(6) 0.0024(5) -0.0012(6)
C7 0.0359(8) 0.0446(9) 0.0375(8) -0.0092(7) -0.0005(7) 0.0139(7)
C8 0.0402(8) 0.0298(7) 0.0388(8) -0.0028(6) 0.0238(7) -0.0045(6)
C9 0.0423(8) 0.0256(7) 0.0242(7) -0.0071(5) 0.0176(6) -0.0099(6)
C10 0.0425(8) 0.0239(7) 0.0253(7) -0.0049(5) 0.0108(6) -0.0002(6)
C11 0.0688(12) 0.0317(8) 0.0326(8) 0.0045(7) 0.0185(8) 0.0015(8)
C12 0.0444(10) 0.0556(11) 0.0449(10) -0.0099(9) 0.0062(8) -0.0012(9)
C13 0.0282(7) 0.0263(7) 0.0266(7) -0.0020(5) 0.0116(5) 0.0046(5)
C14 0.0196(6) 0.0445(8) 0.0214(6) -0.0033(6) 0.0023(5) -0.0085(6)
C15 0.0240(6) 0.0212(6) 0.0166(5) 0.0031(5) 0.0094(5) -0.0014(5)
C16 0.0287(7) 0.0418(8) 0.0203(6) 0.0092(6) -0.0008(5) -0.0013(6)
C17 0.0494(9) 0.0232(7) 0.0366(8) 0.0064(6) 0.0220(7) 0.0071(6)
C18 0.0335(7) 0.0359(8) 0.0284(7) 0.0081(6) 0.0174(6) -0.0050(6)

loop_
_atom_type_symbol
_atom_type_description
_atom_type_scat_dispersion_real
_atom_type_scat_dispersion_imag
_atom_type_scat_source
C C 0.0033 0.0016 'International Tables Vol C Tables 4.2.6.8 and 6.1.1.4'
H H 0.0000 0.0000 'International Tables Vol C Tables 4.2.6.8 and 6.1.1.4'
O O 0.0106 0.0060 'International Tables Vol C Tables 4.2.6.8 and 6.1.1.4'
Si Si 0.0817 0.0704 'International Tables Vol C Tables 4.2.6.8 and 6.1.1.4'

loop_
_geom_angle_atom_site_label_1
_geom_angle_atom_site_label_2
_geom_angle_atom_site_label_3
_geom_angle
_geom_angle_site_symmetry_1
_geom_angle_site_symmetry_3
O1 Si1 O2 109.50(7) . .
O1 Si1 O3 108.84(7) . .
O2 Si1 O3 109.37(8) . .
O1 Si1 O4 110.19(5) . .
O2 Si1 O4 108.72(5) . .
O3 Si1 O4 110.20(5) . .
O1 Si2 O1 109.39(7) 2_655 .
O1 Si2 C1 107.28(6) 2_655 2_655
O1 Si2 C1 107.57(6) . 2_655
O1 Si2 C1 107.57(6) 2_655 .
O1 Si2 C1 107.28(6) . .
C1 Si2 C1 117.58(9) 2_655 .
O2 Si3 O3 108.75(5) . 2_655
O2 Si3 C9 109.42(7) . .
O3 Si3 C9 109.26(7) 2_655 .
O2 Si3 C5 108.53(7) . .
O3 Si3 C5 108.41(7) 2_655 .
C9 Si3 C5 112.39(6) . .
O4 Si4 C13 107.85(6) . .
O4 Si4 C14 108.59(5) . .
C13 Si4 C14 110.55(7) . .
O4 Si4 C15 107.69(5) . .
C13 Si4 C15 111.24(6) . .
C14 Si4 C15 110.79(6) . .
Si1 O1 Si2 144.11(7) . .
Si1 O2 Si3 141.74(7) . .
Si1 O3 Si3 147.19(7) . 2_655
Si1 O4 Si4 139.77(6) . .
C2 C1 Si2 117.24(9) . .
C2 C1 H1 108.0 . .
Si2 C1 H1 108.0 . .
C2 C1 H2 108.0 . .
Si2 C1 H2 108.0 . .
H1 C1 H2 107.2 . .
C3 C2 C4 110.14(12) . .
C3 C2 C1 111.93(11) . .
C4 C2 C1 110.81(12) . .
C3 C2 H3 107.9 . .
C4 C2 H3 107.9 . .
C1 C2 H3 107.9 . .
C2 C3 H4 109.5 . .
C2 C3 H5 109.5 . .
H4 C3 H5 109.5 . .
C2 C3 H6 109.5 . .
H4 C3 H6 109.5 . .
H5 C3 H6 109.5 . .
C2 C4 H7 109.5 . .
C2 C4 H8 109.5 . .
H7 C4 H8 109.5 . .
C2 C4 H9 109.5 . .
H7 C4 H9 109.5 . .
H8 C4 H9 109.5 . .
C6 C5 Si3 117.54(9) . .
C6 C5 H10 107.9 . .
Si3 C5 H10 107.9 . .
C6 C5 H11 107.9 . .
Si3 C5 H11 107.9 . .
H10 C5 H11 107.2 . .
C8 C6 C7 110.26(13) . .
C8 C6 C5 111.80(12) . .
C7 C6 C5 110.98(12) . .
C8 C6 H12 107.9 . .
C7 C6 H12 107.9 . .
C5 C6 H12 107.9 . .
C6 C7 H13 109.5 . .
C6 C7 H14 109.5 . .
H13 C7 H14 109.5 . .
C6 C7 H15 109.5 . .
H13 C7 H15 109.5 . .
H14 C7 H15 109.5 . .
C6 C8 H16 109.5 . .
C6 C8 H17 109.5 . .
H16 C8 H17 109.5 . .
C6 C8 H18 109.5 . .
H16 C8 H18 109.5 . .
H17 C8 H18 109.5 . .
C10 C9 Si3 115.78(10) . .
C10 C9 H19 108.3 . .
Si3 C9 H19 108.3 . .
C10 C9 H20 108.3 . .
Si3 C9 H20 108.3 . .
H19 C9 H20 107.4 . .
C12 C10 C11 110.09(15) . .
C12 C10 C9 111.62(13) . .
C11 C10 C9 111.09(13) . .
C12 C10 H21 108.0 . .
C11 C10 H21 108.0 . .
C9 C10 H21 108.0 . .
C10 C11 H22 109.5 . .
C10 C11 H23 109.5 . .
H22 C11 H23 109.5 . .
C10 C11 H24 109.5 . .
H22 C11 H24 109.5 . .
H23 C11 H24 109.5 . .
C10 C12 H25 109.5 . .
C10 C12 H26 109.5 . .
H25 C12 H26 109.5 . .
C10 C12 H27 109.5 . .
H25 C12 H27 109.5 . .
H26 C12 H27 109.5 . .
Si4 C13 H28 109.5 . .
Si4 C13 H29 109.5 . .
H28 C13 H29 109.5 . .
Si4 C13 H30 109.5 . .
H28 C13 H30 109.5 . .
H29 C13 H30 109.5 . .
Si4 C14 H31 109.5 . .
Si4 C14 H32 109.5 . .
H31 C14 H32 109.5 . .
Si4 C14 H33 109.5 . .
H31 C14 H33 109.5 . .
H32 C14 H33 109.5 . .
C17 C15 C16 108.85(12) . .
C17 C15 C18 109.47(12) . .
C16 C15 C18 109.15(11) . .
C17 C15 Si4 109.63(9) . .
C16 C15 Si4 110.30(9) . .
C18 C15 Si4 109.42(9) . .
C15 C16 H34 109.5 . .
C15 C16 H35 109.5 . .
H34 C16 H35 109.5 . .
C15 C16 H36 109.5 . .
H34 C16 H36 109.5 . .
H35 C16 H36 109.5 . .
C15 C17 H37 109.5 . .
C15 C17 H38 109.5 . .
H37 C17 H38 109.5 . .
C15 C17 H39 109.5 . .
H37 C17 H39 109.5 . .
H38 C17 H39 109.5 . .
C15 C18 H40 109.5 . .
C15 C18 H41 109.5 . .
H40 C18 H41 109.5 . .
C15 C18 H42 109.5 . .
H40 C18 H42 109.5 . .
H41 C18 H42 109.5 . .

loop_
_geom_bond_atom_site_label_1
_geom_bond_atom_site_label_2
_geom_bond_distance
_geom_bond_site_symmetry_2
Si1 O1 1.5986(10) .
Si1 O2 1.5989(10) .
Si1 O3 1.5995(10) .
Si1 O4 1.6013(8) .
Si2 O1 1.6380(10) 2_655
Si2 O1 1.6381(10) .
Si2 C1 1.8610(15) 2_655
Si2 C1 1.8611(15) .
Si3 O2 1.6361(10) .
Si3 O3 1.6369(10) 2_655
Si3 C9 1.8524(17) .
Si3 C5 1.8650(16) .
Si4 O4 1.6514(8) .
Si4 C13 1.8563(14) .
Si4 C14 1.8620(13) .
Si4 C15 1.8828(13) .
O3 Si3 1.6368(10) 2_655
C1 C2 1.5398(19) .
C1 H1 0.9900 .
C1 H2 0.9900 .
C2 C3 1.5221(19) .
C2 C4 1.526(2) .
C2 H3 1.0000 .
C3 H4 0.9800 .
C3 H5 0.9800 .
C3 H6 0.9800 .
C4 H7 0.9800 .
C4 H8 0.9800 .
C4 H9 0.9800 .
C5 C6 1.536(2) .
C5 H10 0.9900 .
C5 H11 0.9900 .
C6 C8 1.5222(19) .
C6 C7 1.528(2) .
C6 H12 1.0000 .
C7 H13 0.9800 .
C7 H14 0.9800 .
C7 H15 0.9800 .
C8 H16 0.9800 .
C8 H17 0.9800 .
C8 H18 0.9800 .
C9 C10 1.549(2) .
C9 H19 0.9900 .
C9 H20 0.9900 .
C10 C12 1.524(2) .
C10 C11 1.526(2) .
C10 H21 1.0000 .
C11 H22 0.9800 .
C11 H23 0.9800 .
C11 H24 0.9800 .
C12 H25 0.9800 .
C12 H26 0.9800 .
C12 H27 0.9800 .
C13 H28 0.9800 .
C13 H29 0.9800 .
C13 H30 0.9800 .
C14 H31 0.9800 .
C14 H32 0.9800 .
C14 H33 0.9800 .
C15 C17 1.5327(19) .
C15 C16 1.5338(19) .
C15 C18 1.5390(17) .
C16 H34 0.9800 .
C16 H35 0.9800 .
C16 H36 0.9800 .
C17 H37 0.9800 .
C17 H38 0.9800 .
C17 H39 0.9800 .
C18 H40 0.9800 .
C18 H41 0.9800 .
C18 H42 0.9800 .

loop_
_geom_torsion_atom_site_label_1
_geom_torsion_atom_site_label_2
_geom_torsion_atom_site_label_3
_geom_torsion_atom_site_label_4
_geom_torsion
_geom_torsion_site_symmetry_1
_geom_torsion_site_symmetry_4
O2 Si1 O1 Si2 -51.17(17) . .
O3 Si1 O1 Si2 68.35(17) . .
O4 Si1 O1 Si2 -170.71(14) . .
O1 Si2 O1 Si1 -9.38(12) 2_655 .
C1 Si2 O1 Si1 106.84(15) 2_655 .
C1 Si2 O1 Si1 -125.78(15) . .
O1 Si1 O2 Si3 74.33(18) . .
O3 Si1 O2 Si3 -44.85(19) . .
O4 Si1 O2 Si3 -165.23(15) . .
O3 Si3 O2 Si1 -12.8(2) 2_655 .
C9 Si3 O2 Si1 -132.09(17) . .
C5 Si3 O2 Si1 104.94(17) . .
O1 Si1 O3 Si3 -47.1(2) . 2_655
O2 Si1 O3 Si3 72.5(2) . 2_655
O4 Si1 O3 Si3 -168.02(17) . 2_655
O1 Si1 O4 Si4 -66.34(11) . .
O2 Si1 O4 Si4 173.65(10) . .
O3 Si1 O4 Si4 53.79(11) . .
C13 Si4 O4 Si1 -117.96(9) . .
C14 Si4 O4 Si1 1.87(11) . .
C15 Si4 O4 Si1 121.89(9) . .
O1 Si2 C1 C2 39.04(12) 2_655 .
O1 Si2 C1 C2 156.63(10) . .
C1 Si2 C1 C2 -82.09(10) 2_655 .
Si2 C1 C2 C3 60.24(14) . .
Si2 C1 C2 C4 -176.38(10) . .
O2 Si3 C5 C6 -139.27(10) . .
O3 Si3 C5 C6 -21.30(12) 2_655 .
C9 Si3 C5 C6 99.58(11) . .
Si3 C5 C6 C8 -60.92(14) . .
Si3 C5 C6 C7 175.53(10) . .
O2 Si3 C9 C10 -52.35(12) . .
O3 Si3 C9 C10 -171.31(10) 2_655 .
C5 Si3 C9 C10 68.30(12) . .
Si3 C9 C10 C12 -153.63(12) . .
Si3 C9 C10 C11 83.07(14) . .
O4 Si4 C15 C17 -55.57(11) . .
C13 Si4 C15 C17 -173.55(10) . .
C14 Si4 C15 C17 63.05(11) . .
O4 Si4 C15 C16 64.28(10) . .
C13 Si4 C15 C16 -53.70(11) . .
C14 Si4 C15 C16 -177.10(9) . .
O4 Si4 C15 C18 -175.64(9) . .
C13 Si4 C15 C18 66.38(11) . .
C14 Si4 C15 C18 -57.02(11) . .
